data_4344700
loop_
_publ_author_name
'Karahalis, Gregory J.'
'Thangavel, Arumugam'
'Chica, Bryant'
'Bacsa, John'
'Dyer, R. Brian'
'Scarborough, Christopher C.'

_publ_section_title
;
 Synthesis and Catalytic Reactivity of a Dicopper(II)
 \m-\h(2):\h(2)-Peroxo Species Supported by
 1,4,7-Tri-tert-butyl-1,4,7-triazacyclononane.
;
_journal_issue 3
_journal_name_full 'Inorganic chemistry'
_journal_page_first 1102
_journal_page_last 1107
_journal_paper_doi 10.1021/acs.inorgchem.5b02205
_journal_volume 55
_journal_year 2016
_chemical_formula_moiety 'C36 H78 Cu2 N6 O2, 2(C F3 O3 S)'
_chemical_formula_sum 'C38 H78 Cu2 F6 N6 O8 S2'
_chemical_formula_weight 1052.26
_chemical_name_systematic
;
 ?
;
_space_group_crystal_system triclinic
_space_group_IT_number 2
_space_group_name_Hall '-P 1'
_space_group_name_H-M_alt 'P -1'
_symmetry_space_group_name_Hall '-P 1'
_symmetry_space_group_name_H-M 'P -1'
_atom_sites_solution_hydrogens geom
_atom_sites_solution_primary iterative
_audit_creation_date 2014-09-22
_audit_creation_method
;
Olex2 1.2-beta
(compiled 2014.08.28 svn.r2986 for OlexSys, GUI svn.r4874)
;
_cell_angle_alpha 70.464(2)
_cell_angle_beta 65.2057(19)
_cell_angle_gamma 60.4756(19)
_cell_formula_units_Z 1
_cell_length_a 10.9185(16)
_cell_length_b 10.9583(16)
_cell_length_c 12.4586(18)
_cell_measurement_reflns_used 4413
_cell_measurement_temperature 110(2)
_cell_measurement_theta_max 31.381
_cell_measurement_theta_min 2.397
_cell_volume 1162.0(3)
_computing_cell_refinement 'SAINT v8.34A (Bruker, 2013)'
_computing_data_collection 'APEX2 v2014.1-1 (Bruker, 2014)'
_computing_data_reduction 'SAINT v8.34A (Bruker, 2013)'
_computing_molecular_graphics 'Olex2 (Dolomanov et al., 2009)'
_computing_publication_material 'Olex2 (Dolomanov et al., 2009)'
_computing_structure_refinement 'SHELXL-97 (Sheldrick, 2008)'
_computing_structure_solution 'SHELXS-97 (Sheldrick, 2008)'
_diffrn_ambient_temperature 110(2)
_diffrn_detector_area_resol_mean 512
_diffrn_measured_fraction_theta_full 0.987
_diffrn_measured_fraction_theta_max 0.987
_diffrn_measurement_device_type 'Bruker APEX-II CCD'
_diffrn_measurement_method '\f and \w scans'
_diffrn_radiation_monochromator graphite
_diffrn_radiation_type MoK\a
_diffrn_radiation_wavelength 0.71073
_diffrn_reflns_av_R_equivalents 0.0750
_diffrn_reflns_av_unetI/netI 0.0510
_diffrn_reflns_laue_measured_fraction_full 0.987
_diffrn_reflns_laue_measured_fraction_max 0.987
_diffrn_reflns_limit_h_max 16
_diffrn_reflns_limit_h_min -14
_diffrn_reflns_limit_k_max 16
_diffrn_reflns_limit_k_min -14
_diffrn_reflns_limit_l_max 18
_diffrn_reflns_limit_l_min 0
_diffrn_reflns_number 34678
_diffrn_reflns_point_group_measured_fraction_full 0.987
_diffrn_reflns_point_group_measured_fraction_max 0.987
_diffrn_reflns_theta_full 25.681
_diffrn_reflns_theta_max 25.681
_diffrn_reflns_theta_min 2.164
_diffrn_source 'fine-focus sealed tube'
_diffrn_source_current 30
_diffrn_source_voltage 45
_diffrn_standards_number 0
_exptl_absorpt_coefficient_mu 1.084
_exptl_absorpt_correction_T_max 0.7462
_exptl_absorpt_correction_T_min 0.5652
_exptl_absorpt_correction_type multi-scan
_exptl_absorpt_process_details
;
 TWINABS-2012/1 (Bruker,2012) was used for absorption correction.
 
For component 1:
 wR2(int) was 0.1216 before and 0.0410 after correction.
 The Ratio of minimum to maximum transmission not present.
 The \l/2 correction factor is Not present
 
For component 2:
 wR2(int) was 0.1426 before and 0.0530 after correction.
 The Ratio of minimum to maximum transmission not present.
 The \l/2 correction factor is Not present
 
For component 3:
 wR2(int) was 0.1300 before and 0.0538 after correction.
 The Ratio of minimum to maximum transmission is 0.76.
 The \l/2 correction factor is Not present

Final HKLF 4 output contains 34574 reflections, Rint = 0.0750
 (12882 with I > 3sig(I), Rint = 0.0517)
;
_exptl_crystal_colour green
_exptl_crystal_colour_primary green
_exptl_crystal_density_diffrn 1.504
_exptl_crystal_description prism
_exptl_crystal_F_000 556
_exptl_crystal_recrystallization_method
'The material was recrystallised from a mixture of DCM and pentane by slow evaporation'
_exptl_crystal_size_max 0.494
_exptl_crystal_size_mid 0.338
_exptl_crystal_size_min 0.134
_refine_diff_density_max 1.635
_refine_diff_density_min -0.578
_refine_diff_density_rms 0.117
_refine_ls_extinction_method none
_refine_ls_goodness_of_fit_ref 1.022
_refine_ls_hydrogen_treatment constr
_refine_ls_matrix_type full
_refine_ls_number_parameters 290
_refine_ls_number_reflns 4336
_refine_ls_number_restraints 0
_refine_ls_restrained_S_all 1.022
_refine_ls_R_factor_all 0.0746
_refine_ls_R_factor_gt 0.0593
_refine_ls_shift/su_max 0.000
_refine_ls_shift/su_mean 0.000
_refine_ls_structure_factor_coef Fsqd
_refine_ls_weighting_details 'w=1/[\s^2^(Fo^2^)+(0.0795P)^2^+2.7950P] where P=(Fo^2^+2Fc^2^)/3'
_refine_ls_weighting_scheme calc
_refine_ls_wR_factor_gt 0.1365
_refine_ls_wR_factor_ref 0.1427
_reflns_Friedel_coverage 0.000
_reflns_number_gt 3562
_reflns_number_total 4336
_reflns_threshold_expression 'I > 2\s(I)'
_cod_data_source_file ic5b02205_si_001.cif
_cod_data_source_block twin4
_cod_database_code 4344700
_shelxl_version_number 2013-4
_shelx_space_group_comment
;
The symmetry employed for this shelxl refinement is uniquely defined
by the following loop, which should always be used as a source of
symmetry information in preference to the above space-group names.
They are only intended as comments.
;
_shelx_estimated_absorpt_t_max 0.868
_shelx_estimated_absorpt_t_min 0.617
_olex2_refinement_description
;
1. Fixed Uiso
 At 1.2 times of:
  All C(H,H) groups
 At 1.5 times of:
  All C(H,H,H) groups
2.a Secondary CH2 refined with riding coordinates:
 C6(H6A,H6B), C1(H1A,H1B), C5(H5A,H5B), C2(H2A,H2B), C4(H4A,H4B), C3(H3A,H3B)
2.b Idealised Me refined as rotating group:
 C13(H13A,H13B,H13C), C10(H10A,H10B,H10C), C9(H9A,H9B,H9C), C18(H18A,H18B,
 H18C), C12(H12A,H12B,H12C), C16(H16A,H16B,H16C), C17(H17A,H17B,H17C), C8(H8A,
 H8B,H8C), C14(H14A,H14B,H14C)
;
_olex2_diffrn_ambient_temperature_device 'Oxford Cryosystems'
_olex2_exptl_crystal_mounting_method 'The crystal was mounted on a loop with paratone oil'
_olex2_submission_special_instructions 'No special instructions were received'

loop_
_space_group_symop_operation_xyz
'x, y, z'
'-x, -y, -z'

loop_
_atom_site_label
_atom_site_type_symbol
_atom_site_fract_x
_atom_site_fract_y
_atom_site_fract_z
_atom_site_U_iso_or_equiv
_atom_site_adp_type
_atom_site_occupancy
_atom_site_site_symmetry_order
_atom_site_calc_flag
_atom_site_refinement_flags_posn
Cu1 Cu 0.54074(4) 0.05831(4) 0.33900(3) 0.01410(12) Uani 1 1 d .
S1 S 0.28177(8) 0.72851(8) 0.18678(6) 0.01769(18) Uani 1 1 d .
F2 F 0.2833(2) 0.7301(2) 0.39679(17) 0.0319(5) Uani 1 1 d .
F3 F 0.0673(2) 0.7982(2) 0.38598(17) 0.0332(5) Uani 1 1 d .
F1 F 0.2144(2) 0.5773(2) 0.39798(17) 0.0336(5) Uani 1 1 d .
O2 O 0.4365(3) 0.6387(3) 0.1651(2) 0.0325(6) Uani 1 1 d .
O3 O 0.2457(3) 0.8785(2) 0.1523(2) 0.0266(5) Uani 1 1 d .
O4 O 0.2009(3) 0.6819(3) 0.1554(2) 0.0323(6) Uani 1 1 d .
O1 O 0.5583(2) 0.0158(2) 0.50025(17) 0.0180(5) Uani 1 1 d .
N2 N 0.7090(3) -0.1179(3) 0.2205(2) 0.0152(5) Uani 1 1 d .
N1 N 0.6583(3) 0.1751(2) 0.2168(2) 0.0140(5) Uani 1 1 d .
N3 N 0.4205(3) 0.1247(3) 0.2201(2) 0.0135(5) Uani 1 1 d .
C13 C 0.8880(4) -0.3704(3) 0.1865(3) 0.0243(7) Uani 1 1 d .
H13A H 0.8592 -0.3541 0.1166 0.036 Uiso 1 1 calc GR
H13B H 0.9133 -0.4701 0.2247 0.036 Uiso 1 1 calc GR
H13C H 0.9742 -0.3488 0.1609 0.036 Uiso 1 1 calc GR
C19 C 0.2088(4) 0.7078(3) 0.3494(3) 0.0209(7) Uani 1 1 d .
C10 C 0.8314(4) 0.1228(3) 0.3230(3) 0.0203(7) Uani 1 1 d .
H10A H 0.7953 0.0508 0.3770 0.030 Uiso 1 1 calc GR
H10B H 0.8556 0.1618 0.3680 0.030 Uiso 1 1 calc GR
H10C H 0.9203 0.0793 0.2586 0.030 Uiso 1 1 calc GR
C6 C 0.5462(3) 0.2885(3) 0.1571(3) 0.0166(6) Uani 1 1 d .
H6A H 0.5953 0.3410 0.0850 0.020 Uiso 1 1 calc R
H6B H 0.4694 0.3566 0.2125 0.020 Uiso 1 1 calc R
C11 C 0.7598(3) -0.2746(3) 0.2754(3) 0.0174(6) Uani 1 1 d .
C9 C 0.7729(4) 0.3467(3) 0.1730(3) 0.0216(7) Uani 1 1 d .
H9A H 0.8539 0.2972 0.1075 0.032 Uiso 1 1 calc GR
H9B H 0.8100 0.3841 0.2083 0.032 Uiso 1 1 calc GR
H9C H 0.6941 0.4254 0.1417 0.032 Uiso 1 1 calc GR
C1 C 0.7855(3) 0.0845(3) 0.1261(3) 0.0168(6) Uani 1 1 d .
H1A H 0.8711 0.1076 0.1033 0.020 Uiso 1 1 calc R
H1B H 0.7570 0.1098 0.0533 0.020 Uiso 1 1 calc R
C5 C 0.4739(3) 0.2290(3) 0.1213(3) 0.0156(6) Uani 1 1 d .
H5A H 0.5454 0.1810 0.0512 0.019 Uiso 1 1 calc R
H5B H 0.3886 0.3082 0.0966 0.019 Uiso 1 1 calc R
C18 C 0.2045(4) 0.3230(3) 0.3202(3) 0.0225(7) Uani 1 1 d .
H18A H 0.2627 0.2994 0.3721 0.034 Uiso 1 1 calc GR
H18B H 0.0990 0.3573 0.3664 0.034 Uiso 1 1 calc GR
H18C H 0.2221 0.3972 0.2532 0.034 Uiso 1 1 calc GR
C7 C 0.7112(3) 0.2425(3) 0.2691(3) 0.0165(6) Uani 1 1 d .
C12 C 0.8084(4) -0.2945(3) 0.3812(3) 0.0233(7) Uani 1 1 d .
H12A H 0.9036 -0.2874 0.3510 0.035 Uiso 1 1 calc GR
H12B H 0.8189 -0.3883 0.4296 0.035 Uiso 1 1 calc GR
H12C H 0.7338 -0.2207 0.4306 0.035 Uiso 1 1 calc GR
C2 C 0.8340(3) -0.0740(3) 0.1681(3) 0.0174(6) Uani 1 1 d .
H2A H 0.9072 -0.1240 0.0994 0.021 Uiso 1 1 calc R
H2B H 0.8837 -0.1035 0.2289 0.021 Uiso 1 1 calc R
C15 C 0.2508(3) 0.1902(3) 0.2717(3) 0.0167(6) Uani 1 1 d .
C16 C 0.2008(3) 0.0847(4) 0.3736(3) 0.0230(7) Uani 1 1 d .
H16A H 0.2177 0.0056 0.3413 0.035 Uiso 1 1 calc GR
H16B H 0.0951 0.1321 0.4156 0.035 Uiso 1 1 calc GR
H16C H 0.2574 0.0483 0.4296 0.035 Uiso 1 1 calc GR
C4 C 0.4723(3) -0.0056(3) 0.1709(3) 0.0163(6) Uani 1 1 d .
H4A H 0.4338 0.0219 0.1032 0.020 Uiso 1 1 calc R
H4B H 0.4302 -0.0706 0.2337 0.020 Uiso 1 1 calc R
C17 C 0.1757(4) 0.2298(4) 0.1778(3) 0.0213(7) Uani 1 1 d .
H17A H 0.2093 0.2952 0.1096 0.032 Uiso 1 1 calc GR
H17B H 0.0680 0.2759 0.2133 0.032 Uiso 1 1 calc GR
H17C H 0.2016 0.1437 0.1503 0.032 Uiso 1 1 calc GR
C8 C 0.5820(4) 0.3228(3) 0.3671(3) 0.0206(7) Uani 1 1 d .
H8A H 0.5155 0.4114 0.3308 0.031 Uiso 1 1 calc GR
H8B H 0.6193 0.3449 0.4142 0.031 Uiso 1 1 calc GR
H8C H 0.5279 0.2641 0.4195 0.031 Uiso 1 1 calc GR
C3 C 0.6393(3) -0.0845(3) 0.1276(2) 0.0151(6) Uani 1 1 d .
H3A H 0.6649 -0.1743 0.1044 0.018 Uiso 1 1 calc R
H3B H 0.6805 -0.0261 0.0555 0.018 Uiso 1 1 calc R
C14 C 0.6280(4) -0.3139(3) 0.3234(3) 0.0215(7) Uani 1 1 d .
H14A H 0.5434 -0.2460 0.3747 0.032 Uiso 1 1 calc GR
H14B H 0.6543 -0.4098 0.3701 0.032 Uiso 1 1 calc GR
H14C H 0.6016 -0.3109 0.2562 0.032 Uiso 1 1 calc GR

loop_
_atom_site_aniso_label
_atom_site_aniso_U_11
_atom_site_aniso_U_22
_atom_site_aniso_U_33
_atom_site_aniso_U_23
_atom_site_aniso_U_13
_atom_site_aniso_U_12
Cu1 0.0143(2) 0.0174(2) 0.0125(2) -0.00051(14) -0.00539(14) -0.00806(15)
S1 0.0180(4) 0.0188(4) 0.0162(4) -0.0020(3) -0.0050(3) -0.0083(3)
F2 0.0348(12) 0.0451(12) 0.0244(10) -0.0031(9) -0.0139(9) -0.0205(10)
F3 0.0188(10) 0.0420(12) 0.0268(11) -0.0109(9) -0.0011(8) -0.0054(9)
F1 0.0468(13) 0.0258(11) 0.0270(11) 0.0050(8) -0.0092(9) -0.0219(10)
O2 0.0187(12) 0.0375(15) 0.0249(13) -0.0033(10) -0.0031(10) -0.0037(11)
O3 0.0368(14) 0.0198(12) 0.0231(12) -0.0006(9) -0.0105(10) -0.0124(11)
O4 0.0438(16) 0.0419(15) 0.0272(13) -0.0055(11) -0.0122(11) -0.0283(13)
O1 0.0224(12) 0.0250(12) 0.0160(11) 0.0022(9) -0.0091(9) -0.0174(10)
N2 0.0138(13) 0.0169(13) 0.0180(13) -0.0017(10) -0.0064(10) -0.0080(11)
N1 0.0119(12) 0.0127(12) 0.0177(13) -0.0002(10) -0.0057(10) -0.0057(10)
N3 0.0107(12) 0.0143(12) 0.0149(12) -0.0038(9) -0.0029(10) -0.0046(10)
C13 0.0198(17) 0.0188(16) 0.0310(19) -0.0047(13) -0.0086(14) -0.0046(14)
C19 0.0232(17) 0.0227(16) 0.0172(15) -0.0019(12) -0.0045(13) -0.0120(14)
C10 0.0218(17) 0.0232(16) 0.0234(17) -0.0004(13) -0.0110(13) -0.0135(14)
C6 0.0164(15) 0.0156(15) 0.0154(15) 0.0030(11) -0.0074(12) -0.0062(13)
C11 0.0160(15) 0.0147(15) 0.0219(16) -0.0013(12) -0.0071(12) -0.0067(13)
C9 0.0212(17) 0.0203(16) 0.0261(17) -0.0019(13) -0.0082(13) -0.0110(14)
C1 0.0135(15) 0.0213(16) 0.0173(15) -0.0041(12) -0.0043(12) -0.0081(13)
C5 0.0167(15) 0.0168(15) 0.0135(14) 0.0048(11) -0.0084(12) -0.0085(13)
C18 0.0175(16) 0.0231(17) 0.0297(18) -0.0102(13) -0.0086(13) -0.0057(14)
C7 0.0159(15) 0.0175(15) 0.0217(16) -0.0015(12) -0.0080(12) -0.0102(13)
C12 0.0284(18) 0.0200(16) 0.0257(17) 0.0023(13) -0.0157(14) -0.0109(14)
C2 0.0146(15) 0.0188(15) 0.0203(16) -0.0039(12) -0.0040(12) -0.0087(13)
C15 0.0094(14) 0.0184(15) 0.0202(16) -0.0057(12) -0.0064(12) -0.0010(12)
C16 0.0127(16) 0.0285(18) 0.0254(17) -0.0032(13) -0.0039(13) -0.0090(14)
C4 0.0156(15) 0.0188(15) 0.0172(15) -0.0043(12) -0.0068(12) -0.0067(13)
C17 0.0149(16) 0.0259(17) 0.0243(17) -0.0054(13) -0.0086(13) -0.0062(14)
C8 0.0202(16) 0.0168(15) 0.0275(17) -0.0061(13) -0.0099(13) -0.0060(13)
C3 0.0157(15) 0.0181(15) 0.0133(14) -0.0044(11) -0.0039(12) -0.0075(13)
C14 0.0205(17) 0.0216(16) 0.0274(18) -0.0016(13) -0.0094(13) -0.0123(14)

loop_
_atom_type_symbol
_atom_type_description
_atom_type_scat_dispersion_real
_atom_type_scat_dispersion_imag
_atom_type_scat_source
C C 0.0033 0.0016 'International Tables Vol C Tables 4.2.6.8 and 6.1.1.4'
H H 0.0000 0.0000 'International Tables Vol C Tables 4.2.6.8 and 6.1.1.4'
Cu Cu 0.3201 1.2651 'International Tables Vol C Tables 4.2.6.8 and 6.1.1.4'
F F 0.0171 0.0103 'International Tables Vol C Tables 4.2.6.8 and 6.1.1.4'
N N 0.0061 0.0033 'International Tables Vol C Tables 4.2.6.8 and 6.1.1.4'
O O 0.0106 0.0060 'International Tables Vol C Tables 4.2.6.8 and 6.1.1.4'
S S 0.1246 0.1234 'International Tables Vol C Tables 4.2.6.8 and 6.1.1.4'

loop_
_geom_angle_atom_site_label_1
_geom_angle_atom_site_label_2
_geom_angle_atom_site_label_3
_geom_angle
_geom_angle_site_symmetry_1
_geom_angle_site_symmetry_3
O1 Cu1 O1 44.23(10) 2_656 .
O1 Cu1 N1 111.95(9) . .
O1 Cu1 N1 154.25(9) 2_656 .
O1 Cu1 N3 153.14(9) . .
O1 Cu1 N3 112.09(9) 2_656 .
N1 Cu1 N3 87.77(9) . .
O2 S1 O3 115.07(15) . .
O2 S1 O4 115.41(16) . .
O2 S1 C19 103.18(15) . .
O3 S1 C19 102.72(14) . .
O4 S1 O3 114.52(15) . .
O4 S1 C19 103.49(14) . .
Cu1 O1 Cu1 135.77(10) 2_656 .
O1 O1 Cu1 66.99(14) 2_656 .
O1 O1 Cu1 68.79(14) 2_656 2_656
C2 N2 C11 111.0(2) . .
C2 N2 C3 110.1(2) . .
C3 N2 C11 111.6(2) . .
C6 N1 Cu1 101.11(17) . .
C6 N1 C1 108.6(2) . .
C6 N1 C7 110.2(2) . .
C1 N1 Cu1 108.87(17) . .
C1 N1 C7 111.1(2) . .
C7 N1 Cu1 116.35(17) . .
C5 N3 Cu1 104.79(16) . .
C5 N3 C15 110.8(2) . .
C15 N3 Cu1 117.15(17) . .
C4 N3 Cu1 104.73(17) . .
C4 N3 C5 108.8(2) . .
C4 N3 C15 110.1(2) . .
H13A C13 H13B 109.5 . .
H13A C13 H13C 109.5 . .
H13B C13 H13C 109.5 . .
C11 C13 H13A 109.5 . .
C11 C13 H13B 109.5 . .
C11 C13 H13C 109.5 . .
F2 C19 S1 112.4(2) . .
F2 C19 F3 107.4(3) . .
F2 C19 F1 107.1(3) . .
F3 C19 S1 111.4(2) . .
F3 C19 F1 106.8(3) . .
F1 C19 S1 111.5(2) . .
H10A C10 H10B 109.5 . .
H10A C10 H10C 109.5 . .
H10B C10 H10C 109.5 . .
C7 C10 H10A 109.5 . .
C7 C10 H10B 109.5 . .
C7 C10 H10C 109.5 . .
N1 C6 H6A 109.2 . .
N1 C6 H6B 109.2 . .
N1 C6 C5 112.3(2) . .
H6A C6 H6B 107.9 . .
C5 C6 H6A 109.2 . .
C5 C6 H6B 109.2 . .
N2 C11 C13 112.6(2) . .
N2 C11 C12 107.9(2) . .
N2 C11 C14 108.4(2) . .
C13 C11 C12 109.2(3) . .
C13 C11 C14 110.3(3) . .
C14 C11 C12 108.3(3) . .
H9A C9 H9B 109.5 . .
H9A C9 H9C 109.5 . .
H9B C9 H9C 109.5 . .
C7 C9 H9A 109.5 . .
C7 C9 H9B 109.5 . .
C7 C9 H9C 109.5 . .
N1 C1 H1A 108.6 . .
N1 C1 H1B 108.6 . .
N1 C1 C2 114.9(2) . .
H1A C1 H1B 107.5 . .
C2 C1 H1A 108.6 . .
C2 C1 H1B 108.6 . .
N3 C5 H5A 108.9 . .
N3 C5 H5B 108.9 . .
C6 C5 N3 113.2(2) . .
C6 C5 H5A 108.9 . .
C6 C5 H5B 108.9 . .
H5A C5 H5B 107.7 . .
H18A C18 H18B 109.5 . .
H18A C18 H18C 109.5 . .
H18B C18 H18C 109.5 . .
C15 C18 H18A 109.5 . .
C15 C18 H18B 109.5 . .
C15 C18 H18C 109.5 . .
C10 C7 N1 108.2(2) . .
C10 C7 C9 109.9(2) . .
C9 C7 N1 111.6(2) . .
C8 C7 N1 109.3(2) . .
C8 C7 C10 109.3(2) . .
C8 C7 C9 108.5(2) . .
C11 C12 H12A 109.5 . .
C11 C12 H12B 109.5 . .
C11 C12 H12C 109.5 . .
H12A C12 H12B 109.5 . .
H12A C12 H12C 109.5 . .
H12B C12 H12C 109.5 . .
N2 C2 C1 113.0(2) . .
N2 C2 H2A 109.0 . .
N2 C2 H2B 109.0 . .
C1 C2 H2A 109.0 . .
C1 C2 H2B 109.0 . .
H2A C2 H2B 107.8 . .
C18 C15 N3 107.7(2) . .
C18 C15 C17 109.9(3) . .
C16 C15 N3 109.6(2) . .
C16 C15 C18 109.2(3) . .
C16 C15 C17 108.1(3) . .
C17 C15 N3 112.3(2) . .
C15 C16 H16A 109.5 . .
C15 C16 H16B 109.5 . .
C15 C16 H16C 109.5 . .
H16A C16 H16B 109.5 . .
H16A C16 H16C 109.5 . .
H16B C16 H16C 109.5 . .
N3 C4 H4A 108.8 . .
N3 C4 H4B 108.8 . .
N3 C4 C3 113.7(2) . .
H4A C4 H4B 107.7 . .
C3 C4 H4A 108.8 . .
C3 C4 H4B 108.8 . .
C15 C17 H17A 109.5 . .
C15 C17 H17B 109.5 . .
C15 C17 H17C 109.5 . .
H17A C17 H17B 109.5 . .
H17A C17 H17C 109.5 . .
H17B C17 H17C 109.5 . .
C7 C8 H8A 109.5 . .
C7 C8 H8B 109.5 . .
C7 C8 H8C 109.5 . .
H8A C8 H8B 109.5 . .
H8A C8 H8C 109.5 . .
H8B C8 H8C 109.5 . .
N2 C3 C4 112.6(2) . .
N2 C3 H3A 109.1 . .
N2 C3 H3B 109.1 . .
C4 C3 H3A 109.1 . .
C4 C3 H3B 109.1 . .
H3A C3 H3B 107.8 . .
C11 C14 H14A 109.5 . .
C11 C14 H14B 109.5 . .
C11 C14 H14C 109.5 . .
H14A C14 H14B 109.5 . .
H14A C14 H14C 109.5 . .
H14B C14 H14C 109.5 . .

loop_
_geom_bond_atom_site_label_1
_geom_bond_atom_site_label_2
_geom_bond_distance
_geom_bond_site_symmetry_2
Cu1 O1 1.950(2) 2_656
Cu1 O1 1.975(2) .
Cu1 N1 2.069(2) .
Cu1 N3 2.101(2) .
S1 O2 1.432(2) .
S1 O3 1.440(2) .
S1 O4 1.436(2) .
S1 C19 1.819(3) .
F2 C19 1.328(4) .
F3 C19 1.334(4) .
F1 C19 1.335(4) .
O1 Cu1 1.950(2) 2_656
O1 O1 1.477(4) 2_656
N2 C11 1.523(4) .
N2 C2 1.487(4) .
N2 C3 1.494(4) .
N1 C6 1.496(4) .
N1 C1 1.505(4) .
N1 C7 1.537(4) .
N3 C5 1.509(4) .
N3 C15 1.536(4) .
N3 C4 1.494(4) .
C13 H13A 0.9800 .
C13 H13B 0.9800 .
C13 H13C 0.9800 .
C13 C11 1.523(4) .
C10 H10A 0.9800 .
C10 H10B 0.9800 .
C10 H10C 0.9800 .
C10 C7 1.532(4) .
C6 H6A 0.9900 .
C6 H6B 0.9900 .
C6 C5 1.499(4) .
C11 C12 1.531(4) .
C11 C14 1.527(4) .
C9 H9A 0.9800 .
C9 H9B 0.9800 .
C9 H9C 0.9800 .
C9 C7 1.536(4) .
C1 H1A 0.9900 .
C1 H1B 0.9900 .
C1 C2 1.513(4) .
C5 H5A 0.9900 .
C5 H5B 0.9900 .
C18 H18A 0.9800 .
C18 H18B 0.9800 .
C18 H18C 0.9800 .
C18 C15 1.531(4) .
C7 C8 1.518(4) .
C12 H12A 0.9800 .
C12 H12B 0.9800 .
C12 H12C 0.9800 .
C2 H2A 0.9900 .
C2 H2B 0.9900 .
C15 C16 1.518(4) .
C15 C17 1.531(4) .
C16 H16A 0.9800 .
C16 H16B 0.9800 .
C16 H16C 0.9800 .
C4 H4A 0.9900 .
C4 H4B 0.9900 .
C4 C3 1.515(4) .
C17 H17A 0.9800 .
C17 H17B 0.9800 .
C17 H17C 0.9800 .
C8 H8A 0.9800 .
C8 H8B 0.9800 .
C8 H8C 0.9800 .
C3 H3A 0.9900 .
C3 H3B 0.9900 .
C14 H14A 0.9800 .
C14 H14B 0.9800 .
C14 H14C 0.9800 .

loop_
_geom_torsion_atom_site_label_1
_geom_torsion_atom_site_label_2
_geom_torsion_atom_site_label_3
_geom_torsion_atom_site_label_4
_geom_torsion
Cu1 N1 C6 C5 -47.5(3)
Cu1 N1 C1 C2 -22.7(3)
Cu1 N1 C7 C10 68.8(3)
Cu1 N1 C7 C9 -170.18(19)
Cu1 N1 C7 C8 -50.1(3)
Cu1 N3 C5 C6 -19.9(3)
Cu1 N3 C15 C18 60.7(3)
Cu1 N3 C15 C16 -58.0(3)
Cu1 N3 C15 C17 -178.11(19)
Cu1 N3 C4 C3 -48.3(3)
O2 S1 C19 F2 51.9(3)
O2 S1 C19 F3 172.4(2)
O2 S1 C19 F1 -68.4(3)
O3 S1 C19 F2 -68.1(3)
O3 S1 C19 F3 52.5(2)
O3 S1 C19 F1 171.7(2)
O4 S1 C19 F2 172.5(2)
O4 S1 C19 F3 -67.0(2)
O4 S1 C19 F1 52.3(3)
N1 C6 C5 N3 48.1(3)
N1 C1 C2 N2 50.3(3)
N3 C4 C3 N2 52.8(3)
C6 N1 C1 C2 -132.0(3)
C6 N1 C7 C10 -177.0(2)
C6 N1 C7 C9 -55.9(3)
C6 N1 C7 C8 64.1(3)
C11 N2 C2 C1 -172.9(2)
C11 N2 C3 C4 105.6(3)
C1 N1 C6 C5 66.9(3)
C1 N1 C7 C10 -56.5(3)
C1 N1 C7 C9 64.5(3)
C1 N1 C7 C8 -175.4(2)
C5 N3 C15 C18 -59.4(3)
C5 N3 C15 C16 -178.1(2)
C5 N3 C15 C17 61.8(3)
C5 N3 C4 C3 63.3(3)
C7 N1 C6 C5 -171.2(2)
C7 N1 C1 C2 106.6(3)
C2 N2 C11 C13 -55.7(3)
C2 N2 C11 C12 64.9(3)
C2 N2 C11 C14 -178.0(2)
C2 N2 C3 C4 -130.6(3)
C15 N3 C5 C6 107.3(3)
C15 N3 C4 C3 -175.0(2)
C4 N3 C5 C6 -131.5(3)
C4 N3 C15 C18 -179.8(2)
C4 N3 C15 C16 61.5(3)
C4 N3 C15 C17 -58.6(3)
C3 N2 C11 C13 67.6(3)
C3 N2 C11 C12 -171.9(2)
C3 N2 C11 C14 -54.8(3)
C3 N2 C2 C1 63.0(3)

_cod_duplicate_entry 4344699
